data_1548209
loop_
_publ_author_name
'Qiuxia Han'
'Bo Qi'
'Weimin Ren'
'Cheng He'
'Jingyang Niu'
'Chunying Duan'

_publ_section_title
;
 Polyoxometalate-based homochiral metal-organic frameworks for tandem
 asymmetric transformation of cyclic carbonates from olefins
;
_journal_name_full 'Nature Communications'
_journal_page_first 10007
_journal_paper_doi 10.1038/ncomms10007
_journal_volume 6
_journal_year 2015
_chemical_formula_sum 'C40 H54 N14 O41 W12 Zn3'
_chemical_formula_weight 3789.28
_space_group_IT_number 4
_symmetry_cell_setting monoclinic
_symmetry_space_group_name_Hall 'P 2yb'
_symmetry_space_group_name_H-M 'P 1 21 1'
_atom_sites_solution_hydrogens geom
_atom_sites_solution_primary direct
_atom_sites_solution_secondary difmap
_cell_angle_alpha 90.00
_cell_angle_beta 94.440(3)
_cell_angle_gamma 90.00
_cell_formula_units_Z 2
_cell_length_a 15.1029(8)
_cell_length_b 13.2535(6)
_cell_length_c 18.0330(9)
_cell_measurement_reflns_used 4726
_cell_measurement_temperature 296(2)
_cell_measurement_theta_max 27.91
_cell_measurement_theta_min 2.71
_cell_volume 3598.8(3)
_computing_cell_refinement 'Bruker SAINT'
_computing_data_collection 'Bruker APEX2'
_computing_data_reduction 'Bruker SAINT'
_computing_molecular_graphics 'Bruker SHELXTL'
_computing_structure_refinement 'SHELXL-97 (Sheldrick, 1997)'
_computing_structure_solution 'SHELXS-97 (Sheldrick, 1990)'
_diffrn_ambient_temperature 296(2)
_diffrn_measured_fraction_theta_full 0.942
_diffrn_measured_fraction_theta_max 0.942
_diffrn_measurement_device_type 'Bruker APEX-II CCD'
_diffrn_measurement_method '\f and \w scans'
_diffrn_radiation_monochromator graphite
_diffrn_radiation_source 'fine-focus sealed tube'
_diffrn_radiation_type MoK\a
_diffrn_radiation_wavelength 0.71073
_diffrn_reflns_av_R_equivalents 0.0699
_diffrn_reflns_av_sigmaI/netI 0.0842
_diffrn_reflns_limit_h_max 15
_diffrn_reflns_limit_h_min -19
_diffrn_reflns_limit_k_max 16
_diffrn_reflns_limit_k_min -17
_diffrn_reflns_limit_l_max 22
_diffrn_reflns_limit_l_min -23
_diffrn_reflns_number 18434
_diffrn_reflns_theta_full 27.50
_diffrn_reflns_theta_max 27.50
_diffrn_reflns_theta_min 1.70
_exptl_absorpt_coefficient_mu 20.167
_exptl_absorpt_correction_T_max 0.024
_exptl_absorpt_correction_T_min 0.002
_exptl_absorpt_correction_type empirical
_exptl_absorpt_process_details sadabs
_exptl_crystal_colour yellow
_exptl_crystal_density_diffrn 3.497
_exptl_crystal_density_method 'not measured'
_exptl_crystal_description rod
_exptl_crystal_F_000 3396
_exptl_crystal_size_max 0.28
_exptl_crystal_size_mid 0.24
_exptl_crystal_size_min 0.20
_refine_diff_density_max 3.297
_refine_diff_density_min -2.474
_refine_diff_density_rms 0.372
_refine_ls_abs_structure_details 'Flack H D (1983), Acta Cryst. A39, 876-881'
_refine_ls_abs_structure_Flack 0.003(19)
_refine_ls_extinction_method none
_refine_ls_goodness_of_fit_ref 1.002
_refine_ls_hydrogen_treatment mixed
_refine_ls_matrix_type full
_refine_ls_number_parameters 968
_refine_ls_number_reflns 13281
_refine_ls_number_restraints 127
_refine_ls_restrained_S_all 0.998
_refine_ls_R_factor_all 0.0677
_refine_ls_R_factor_gt 0.0608
_refine_ls_shift/su_max 0.002
_refine_ls_shift/su_mean 0.000
_refine_ls_structure_factor_coef Fsqd
_refine_ls_weighting_details 'calc w=1/[\s^2^(Fo^2^)+(0.0701P)^2^+0.0000P] where P=(Fo^2^+2Fc^2^)/3'
_refine_ls_weighting_scheme calc
_refine_ls_wR_factor_gt 0.1417
_refine_ls_wR_factor_ref 0.1453
_reflns_number_gt 11070
_reflns_number_total 13281
_reflns_threshold_expression >2sigma(I)
_cod_data_source_file ncomms10007-s3.cif
_cod_data_source_block sad-last
_cod_depositor_comments
;
The following automatic conversions were performed:

'_symmetry_cell_setting' value 'Monoclinic' changed to 'monoclinic'
according to the built-in table from CIF Core dictionary named
'cif_core.dic' version 2.4.1 from 2010-06-29.

Automatic conversion script
Id: cif_fix_values 5376 2017-05-30 11:51:03Z andrius 
;
_cod_original_sg_symbol_H-M P2(1)
_cod_database_code 1548209

loop_
_symmetry_equiv_pos_as_xyz
'x, y, z'
'-x, y+1/2, -z'

loop_
_atom_site_label
_atom_site_type_symbol
_atom_site_fract_x
_atom_site_fract_y
_atom_site_fract_z
_atom_site_U_iso_or_equiv
_atom_site_adp_type
_atom_site_occupancy
_atom_site_symmetry_multiplicity
_atom_site_calc_flag
_atom_site_refinement_flags
_atom_site_disorder_assembly
_atom_site_disorder_group
W1 W 1.20361(3) 1.05886(3) 0.91272(2) 0.04426(10) Uani 1 1 d . . .
W2 W 1.37881(3) 0.98070(3) 0.83359(2) 0.04576(10) Uani 1 1 d . . .
W3 W 1.17776(3) 0.91786(3) 0.76298(2) 0.04269(10) Uani 1 1 d . . .
W4 W 1.43292(2) 1.09135(3) 0.65478(2) 0.04868(11) Uani 1 1 d . . .
W5 W 1.23616(3) 1.02426(3) 0.58246(2) 0.04429(10) Uani 1 1 d . . .
W6 W 1.30227(2) 1.25858(3) 0.571496(19) 0.04436(10) Uani 1 1 d . . .
W7 W 1.03571(2) 1.11293(3) 0.66729(2) 0.04136(10) Uani 1 1 d . . .
W8 W 1.10465(2) 1.35039(3) 0.66204(2) 0.04192(10) Uani 1 1 d . . .
W9 W 1.05421(2) 1.25005(3) 0.818415(19) 0.04170(9) Uani 1 1 d . . .
W10 W 1.27710(3) 1.32508(3) 0.90181(2) 0.04412(10) Uani 1 1 d . . .
W11 W 1.33034(3) 1.41715(3) 0.74157(2) 0.04423(10) Uani 1 1 d . . .
W12 W 1.45694(2) 1.24560(3) 0.82704(2) 0.04449(10) Uani 1 1 d . . .
Zn1 Zn 1.24891(7) 1.17048(9) 0.74514(5) 0.0329(2) Uani 1 1 d . . .
Zn2 Zn 0.59965(7) 0.94393(8) 0.56020(5) 0.0416(3) Uani 1 1 d . . .
Zn3 Zn 1.09687(7) 0.89858(9) 1.05808(6) 0.0451(3) Uani 1 1 d . . .
O1 O 1.1637(4) 1.0244(5) 0.9975(3) 0.0434(17) Uani 1 1 d . . .
O2 O 1.3158(4) 0.9871(6) 0.9239(3) 0.060(2) Uani 1 1 d . . .
O3 O 1.1490(4) 0.9359(5) 0.8635(3) 0.0409(17) Uani 1 1 d . . .
O4 O 1.1030(4) 1.1355(5) 0.8698(3) 0.0439(17) Uani 1 1 d . . .
O5 O 1.2599(4) 1.1836(5) 0.9299(3) 0.0459(18) Uani 1 1 d . . .
O6 O 1.2513(4) 1.0524(5) 0.8049(3) 0.0450(18) Uani 1 1 d . . .
O7 O 1.4622(5) 0.8990(6) 0.8693(4) 0.070(2) Uani 1 1 d . . .
O8 O 1.2983(4) 0.8744(5) 0.7982(4) 0.054(2) Uani 1 1 d . . .
O9 O 1.4095(3) 0.9971(4) 0.7326(3) 0.0398(15) Uani 1 1 d . . .
O10 O 1.4268(4) 1.1099(5) 0.8565(3) 0.0481(18) Uani 1 1 d . . .
O11 O 1.1358(5) 0.8076(6) 0.7479(4) 0.069(2) Uani 1 1 d . . .
O12 O 1.2258(4) 0.9393(5) 0.6677(3) 0.0478(18) Uani 1 1 d . . .
O13 O 1.0806(4) 1.0058(4) 0.7281(3) 0.0433(17) Uani 1 1 d . . .
O14 O 1.5316(4) 1.0446(5) 0.6284(4) 0.0514(6) Uani 1 1 d U . .
O15 O 1.3643(4) 0.9988(5) 0.5900(3) 0.0461(18) Uani 1 1 d . . .
O16 O 1.4216(4) 1.1959(5) 0.5798(3) 0.0445(18) Uani 1 1 d . . .
O17 O 1.4673(4) 1.1916(5) 0.7273(3) 0.0474(16) Uani 1 1 d U . .
O18 O 1.2984(4) 1.1381(5) 0.6539(3) 0.0461(18) Uani 1 1 d . . .
O19 O 1.2084(5) 0.9379(5) 0.5129(4) 0.053(2) Uani 1 1 d . . .
O20 O 1.2560(4) 1.1442(5) 0.5176(3) 0.0455(18) Uani 1 1 d . . .
O21 O 1.1228(3) 1.0828(5) 0.6001(3) 0.0426(17) Uani 1 1 d . . .
O22 O 1.3246(4) 1.3365(5) 0.4972(3) 0.0406(16) Uani 1 1 d . . .
O23 O 1.1873(3) 1.2993(5) 0.5939(3) 0.0460(18) Uani 1 1 d . . .
O24 O 1.3470(4) 1.3474(5) 0.6527(3) 0.0431(17) Uani 1 1 d . . .
O25 O 0.9441(4) 1.0612(8) 0.6203(4) 0.079(3) Uani 1 1 d . . .
O26 O 1.0236(4) 1.2462(5) 0.6204(3) 0.0431(16) Uani 1 1 d . . .
O27 O 0.9782(4) 1.1615(4) 0.7537(3) 0.0369(15) Uani 1 1 d . . .
O28 O 1.1304(4) 1.2136(5) 0.7273(3) 0.0404(17) Uani 1 1 d . . .
O29 O 1.1575(4) 1.3241(5) 0.8594(3) 0.0463(18) Uani 1 1 d . . .
O30 O 1.0377(4) 1.3615(4) 0.7477(3) 0.0431(17) Uani 1 1 d . . .
O31 O 1.2028(4) 1.4125(5) 0.7129(3) 0.0395(16) Uani 1 1 d . . .
O32 O 0.9736(4) 1.2890(5) 0.8762(3) 0.0433(18) Uani 1 1 d . . .
O33 O 1.2728(5) 1.3797(6) 0.9884(4) 0.074(2) Uani 1 1 d . . .
O34 O 1.4016(4) 1.2964(6) 0.9152(4) 0.065(2) Uani 1 1 d . . .
O35 O 1.3171(3) 1.2697(4) 0.7947(3) 0.0367(14) Uani 1 1 d U . .
O36 O 1.3560(5) 1.5423(5) 0.7220(5) 0.063(2) Uani 1 1 d . . .
O37 O 1.4482(4) 1.3818(6) 0.7788(4) 0.055(2) Uani 1 1 d . . .
O38 O 1.2983(4) 1.4405(5) 0.8453(3) 0.0515(19) Uani 1 1 d . . .
O39 O 1.0567(4) 1.4494(5) 0.6124(4) 0.053(2) Uani 1 1 d . . .
O40 O 1.5646(5) 1.2540(5) 0.8632(4) 0.064(2) Uani 1 1 d . . .
C1 C 0.6529(7) 0.8993(8) 0.7249(6) 0.058(2) Uani 1 1 d U . .
H1A H 0.5916 0.8996 0.7269 0.070 Uiso 1 1 calc R . .
C2 C 0.7061(7) 0.8829(9) 0.7926(6) 0.063(4) Uani 1 1 d . . .
C3 C 0.7951(6) 0.8913(8) 0.7866(5) 0.052(3) Uani 1 1 d . . .
C4 C 0.8315(8) 0.9119(10) 0.7162(6) 0.068(2) Uani 1 1 d U . .
H4A H 0.8923 0.9168 0.7121 0.081 Uiso 1 1 calc R . .
C5 C 0.7710(7) 0.9239(8) 0.6554(6) 0.061(3) Uani 1 1 d . . .
H5A H 0.7924 0.9395 0.6098 0.073 Uiso 1 1 calc R . .
C6 C 0.8623(7) 0.8845(7) 0.8514(5) 0.050(3) Uani 1 1 d . . .
C7 C 0.8829(7) 0.7969(8) 0.8965(6) 0.058(3) Uani 1 1 d . . .
H7A H 0.8531 0.7365 0.8861 0.069 Uiso 1 1 calc R . .
C8 C 0.9470(8) 0.8026(8) 0.9556(7) 0.068(4) Uani 1 1 d . . .
H8A H 0.9583 0.7453 0.9845 0.082 Uiso 1 1 calc R . .
C9 C 0.9732(7) 0.9702(8) 0.9304(6) 0.057(3) Uani 1 1 d . . .
H9A H 1.0035 1.0298 0.9427 0.068 Uiso 1 1 calc R . .
C10 C 0.9107(6) 0.9687(8) 0.8711(6) 0.056(3) Uani 1 1 d . . .
H10A H 0.9008 1.0272 0.8433 0.067 Uiso 1 1 calc R . .
C11 C 1.1562(6) 0.9543(10) 1.2167(5) 0.063(4) Uani 1 1 d . . .
H11A H 1.0954 0.9642 1.2179 0.076 Uiso 1 1 calc R . .
C12 C 1.2084(6) 0.9662(9) 1.2834(6) 0.058(3) Uani 1 1 d . . .
C13 C 1.3021(6) 0.9621(8) 1.2783(5) 0.051(2) Uiso 1 1 d . . .
C14 C 1.3333(7) 0.9413(10) 1.2066(6) 0.066(4) Uani 1 1 d . . .
H14A H 1.3937 0.9335 1.2016 0.080 Uiso 1 1 calc R . .
C15 C 1.2745(7) 0.9332(8) 1.1464(5) 0.056(3) Uani 1 1 d . . .
H15A H 1.2955 0.9295 1.0993 0.067 Uiso 1 1 calc R . .
C16 C 1.3635(7) 0.9663(9) 1.3440(6) 0.066(4) Uani 1 1 d . . .
C17 C 1.4110(11) 0.8851(13) 1.3689(9) 0.106(5) Uiso 1 1 d . . .
H17A H 1.4034 0.8250 1.3425 0.127 Uiso 1 1 calc R . .
C18 C 1.4745(11) 0.8863(14) 1.4357(10) 0.114(6) Uiso 1 1 d . . .
H18A H 1.4976 0.8250 1.4532 0.137 Uiso 1 1 calc R . .
C19 C 1.4489(10) 1.0549(13) 1.4498(9) 0.102(5) Uiso 1 1 d . . .
H19A H 1.4603 1.1136 1.4772 0.122 Uiso 1 1 calc R . .
C20 C 1.3804(14) 1.0527(17) 1.3853(11) 0.145(7) Uiso 1 1 d . . .
H20A H 1.3485 1.1110 1.3727 0.174 Uiso 1 1 calc R . .
C31 C 0.7380(6) 1.0555(7) 0.4742(5) 0.048(2) Uani 1 1 d U . .
H31A H 0.7689 0.9967 0.4648 0.058 Uiso 1 1 calc R . .
C32 C 0.6953(9) 1.2063(12) 0.4686(8) 0.089(3) Uani 1 1 d U . .
H32A H 0.6892 1.2745 0.4570 0.107 Uiso 1 1 calc R . .
C33 C 0.6438(8) 1.1538(9) 0.5106(7) 0.065(2) Uani 1 1 d U . .
H33A H 0.5953 1.1796 0.5332 0.078 Uiso 1 1 calc R . .
C34 C 0.8314(7) 1.1598(8) 0.4022(6) 0.055(3) Uani 1 1 d . . .
H34A H 0.8193 1.2171 0.3696 0.066 Uiso 1 1 calc R . .
H34B H 0.8388 1.1009 0.3714 0.066 Uiso 1 1 calc R . .
C35 C 0.9193(6) 1.1791(8) 0.4517(5) 0.047(3) Uani 1 1 d . . .
H35A H 0.9284 1.1264 0.4896 0.056 Uiso 1 1 calc R . .
C36 C 1.0512(8) 1.2711(10) 0.4240(7) 0.083(4) Uani 1 1 d . . .
H36A H 1.0810 1.2988 0.3828 0.100 Uiso 1 1 calc R . .
H36B H 1.0950 1.2557 0.4646 0.100 Uiso 1 1 calc R . .
C37 C 0.9778(9) 1.3462(10) 0.4497(6) 0.092(4) Uani 1 1 d . . .
H37A H 1.0040 1.3975 0.4828 0.110 Uiso 1 1 calc R . .
H37B H 0.9464 1.3788 0.4072 0.110 Uiso 1 1 calc R . .
N9 N 0.9191(6) 1.2820(7) 0.4877(4) 0.062(3) Uani 1 1 d . . .
H38A H 0.8638 1.3077 0.4842 0.075 Uiso 1 1 calc R . .
H38B H 0.9379 1.2772 0.5362 0.075 Uiso 1 1 calc R . .
C41 C 1.2368(6) 0.7828(7) 0.9761(5) 0.048(3) Uani 1 1 d . . .
H41A H 1.2589 0.8415 0.9562 0.058 Uiso 1 1 calc R . .
C42 C 1.2239(9) 0.6301(9) 1.0041(8) 0.109(4) Uani 1 1 d . . .
H42A H 1.2328 0.5609 1.0092 0.131 Uiso 1 1 calc R . .
C43 C 1.1677(9) 0.6843(10) 1.0362(9) 0.109(5) Uani 1 1 d . . .
H43A H 1.1271 0.6582 1.0673 0.131 Uiso 1 1 calc R . .
C44 C 1.3405(7) 0.6733(9) 0.9180(6) 0.069(3) Uani 1 1 d . . .
H44A H 1.3465 0.7271 0.8823 0.083 Uiso 1 1 calc R . .
H44B H 1.3305 0.6106 0.8910 0.083 Uiso 1 1 calc R . .
C45 C 1.4248(10) 0.6657(12) 0.9703(10) 0.104(2) Uani 1 1 d U . .
H45A H 1.4104 0.6959 1.0175 0.125 Uiso 1 1 calc R . .
C46 C 1.5665(11) 0.6323(12) 0.9151(10) 0.1082(18) Uani 1 1 d U . .
H46A H 1.5727 0.6421 0.8625 0.130 Uiso 1 1 calc R . .
H46B H 1.6250 0.6304 0.9415 0.130 Uiso 1 1 calc R . .
C47 C 1.5145(10) 0.5375(13) 0.9290(10) 0.110(2) Uani 1 1 d U . .
H47A H 1.5555 0.4838 0.9443 0.132 Uiso 1 1 calc R . .
H47B H 1.4820 0.5169 0.8829 0.132 Uiso 1 1 calc R . .
C48 C 1.4497(11) 0.5522(13) 0.9881(9) 0.111(2) Uani 1 1 d U . .
H48A H 1.4778 0.5438 1.0379 0.133 Uiso 1 1 calc R . .
H48B H 1.3988 0.5077 0.9810 0.133 Uiso 1 1 calc R . .
C52 C 0.9565(7) 1.0498(9) 1.1322(7) 0.071(4) Uani 1 1 d . . .
N1 N 0.6853(6) 0.9144(7) 0.6586(4) 0.060(3) Uani 1 1 d . . .
N2 N 0.9921(5) 0.8834(6) 0.9725(4) 0.042(2) Uani 1 1 d . . .
N3 N 0.6666(6) 0.8753(10) 0.8574(6) 0.094(5) Uani 1 1 d . . .
H3A H 0.6984 0.8757 0.8991 0.113 Uiso 1 1 calc R . .
H3B H 0.6098 0.8702 0.8569 0.113 Uiso 1 1 calc R . .
N4 N 1.1852(5) 0.9304(6) 1.1529(4) 0.045(2) Uani 1 1 d . . .
N5 N 1.4978(5) 0.9612(7) 1.4685(5) 0.060(3) Uani 1 1 d . . .
N6 N 1.1732(8) 0.9903(8) 1.3467(6) 0.084(4) Uani 1 1 d . . .
H6A H 1.1168 0.9989 1.3471 0.101 Uiso 1 1 calc R . .
H6B H 1.2069 0.9972 1.3870 0.101 Uiso 1 1 calc R . .
N7 N 0.6721(5) 1.0573(6) 0.5158(4) 0.044(2) Uani 1 1 d . . .
N8 N 0.7577(5) 1.1442(6) 0.4459(4) 0.0466(6) Uani 1 1 d U . .
C38 C 0.9990(7) 1.1814(9) 0.4011(8) 0.074(4) Uani 1 1 d . . .
H9B H 1.0347 1.1208 0.4082 0.088 Uiso 1 1 calc R . .
H9C H 0.9776 1.1860 0.3491 0.088 Uiso 1 1 calc R . .
N10 N 1.1739(6) 0.7832(5) 1.0198(4) 0.053(2) Uani 1 1 d . . .
N11 N 1.2674(6) 0.6938(6) 0.9617(5) 0.054(2) Uani 1 1 d . . .
N12 N 1.5051(8) 0.7196(10) 0.9480(7) 0.107(2) Uani 1 1 d U . .
H12A H 1.5339 0.7501 0.9875 0.129 Uiso 1 1 calc R . .
H12B H 1.4903 0.7664 0.9131 0.129 Uiso 1 1 calc R . .
N13 N 1.0110(6) 1.0232(7) 1.0983(5) 0.062(3) Uani 1 1 d . . .
O1W O 0.5093(7) 0.8222(8) 0.5952(5) 0.123(4) Uani 1 1 d . . .
H1WB H 0.4899 0.8364 0.6370 0.185 Uiso 1 1 d R . .
H1WC H 0.5398 0.7682 0.5991 0.185 Uiso 1 1 d R . .
N61 N 0.8107(9) 1.2485(14) 0.6192(8) 0.131(6) Uani 1 1 d . . .
C51 C 0.8981(9) 1.0937(11) 1.1838(7) 0.082(3) Uani 1 1 d U . .
H51A H 0.8459 1.1198 1.1567 0.123 Uiso 1 1 calc R . .
H51B H 0.9285 1.1475 1.2109 0.123 Uiso 1 1 calc R . .
H51C H 0.8814 1.0429 1.2180 0.123 Uiso 1 1 calc R . .
C61 C 0.7418(16) 1.1779(16) 0.7449(15) 0.183(10) Uani 1 1 d . . .
H61A H 0.7292 1.2313 0.7784 0.274 Uiso 1 1 calc R . .
H61B H 0.7821 1.1308 0.7698 0.274 Uiso 1 1 calc R . .
H61C H 0.6876 1.1438 0.7287 0.274 Uiso 1 1 calc R . .
C62 C 0.7826(10) 1.2206(12) 0.6793(9) 0.111(5) Uani 1 1 d . . .

loop_
_atom_site_aniso_label
_atom_site_aniso_U_11
_atom_site_aniso_U_22
_atom_site_aniso_U_33
_atom_site_aniso_U_23
_atom_site_aniso_U_13
_atom_site_aniso_U_12
W1 0.04792(18) 0.0527(2) 0.03227(16) 0.00631(15) 0.00356(14) -0.00228(18)
W2 0.04570(18) 0.0510(2) 0.04053(18) 0.00641(16) 0.00296(15) 0.01037(17)
W3 0.05056(19) 0.04228(19) 0.03483(16) -0.00060(15) 0.00065(14) -0.00489(17)
W4 0.04210(18) 0.0575(2) 0.04717(19) 0.00368(18) 0.00839(15) 0.01097(17)
W5 0.0553(2) 0.04330(19) 0.03397(16) -0.00407(15) 0.00120(15) -0.00438(17)
W6 0.04699(18) 0.0505(2) 0.03565(16) 0.01034(16) 0.00354(14) -0.00250(18)
W7 0.04097(17) 0.04520(19) 0.03701(17) -0.00146(15) -0.00276(14) -0.00386(16)
W8 0.04326(17) 0.04416(19) 0.03788(17) 0.00566(15) 0.00016(14) 0.00567(16)
W9 0.03732(16) 0.05017(19) 0.03806(16) -0.00009(17) 0.00575(13) 0.00437(17)
W10 0.04908(19) 0.0466(2) 0.03591(17) -0.00518(16) -0.00178(15) -0.00277(17)
W11 0.04937(19) 0.04465(19) 0.03815(17) -0.00063(16) 0.00004(15) -0.00812(17)
W12 0.03762(16) 0.0523(2) 0.04299(18) 0.00015(18) -0.00068(14) -0.00156(18)
Zn1 0.0334(4) 0.0376(4) 0.0278(4) 0.0036(3) 0.0028(3) 0.0012(4)
Zn2 0.0460(5) 0.0451(6) 0.0341(5) -0.0025(4) 0.0044(4) 0.0008(5)
Zn3 0.0431(5) 0.0552(6) 0.0364(5) -0.0016(5) -0.0012(4) 0.0015(5)
O1 0.030(3) 0.060(4) 0.040(3) 0.005(3) 0.003(2) 0.008(3)
O2 0.040(3) 0.101(5) 0.039(3) 0.003(4) -0.001(3) -0.005(4)
O3 0.050(3) 0.045(3) 0.028(3) 0.014(2) 0.006(2) 0.005(3)
O4 0.044(3) 0.050(3) 0.037(3) 0.008(3) -0.003(2) 0.017(3)
O5 0.036(3) 0.061(4) 0.039(3) 0.006(3) -0.004(2) -0.015(3)
O6 0.043(3) 0.053(4) 0.038(3) 0.006(3) 0.003(2) -0.003(3)
O7 0.067(4) 0.075(5) 0.063(4) 0.017(4) -0.019(4) 0.004(4)
O8 0.046(3) 0.069(4) 0.049(3) 0.005(3) 0.007(3) 0.002(3)
O9 0.047(3) 0.032(3) 0.043(3) 0.002(2) 0.025(2) 0.021(2)
O10 0.038(3) 0.063(4) 0.044(3) 0.013(3) 0.009(2) 0.011(3)
O11 0.094(4) 0.071(4) 0.046(3) 0.027(3) 0.030(3) 0.032(4)
O12 0.061(3) 0.050(4) 0.035(3) 0.012(3) 0.019(3) 0.009(3)
O13 0.045(3) 0.024(3) 0.059(4) 0.007(3) -0.007(3) 0.013(2)
O14 0.0521(9) 0.0518(9) 0.0506(10) 0.0000(8) 0.0049(7) 0.0004(8)
O15 0.058(3) 0.042(3) 0.039(3) -0.008(3) 0.012(3) 0.002(3)
O16 0.038(3) 0.064(4) 0.032(3) -0.004(3) 0.009(2) 0.011(3)
O17 0.049(3) 0.062(3) 0.031(2) -0.006(2) 0.001(2) 0.000(2)
O18 0.063(3) 0.060(4) 0.017(2) 0.000(3) 0.007(2) -0.012(3)
O19 0.076(4) 0.034(3) 0.048(4) 0.000(3) -0.007(3) 0.008(3)
O20 0.063(3) 0.043(3) 0.031(3) -0.002(3) 0.011(3) -0.020(3)
O21 0.030(3) 0.064(4) 0.035(3) 0.002(3) 0.010(2) 0.006(3)
O22 0.039(3) 0.040(3) 0.041(3) 0.011(3) 0.000(2) -0.007(3)
O23 0.017(2) 0.078(4) 0.043(3) -0.015(3) 0.006(2) 0.009(3)
O24 0.044(3) 0.038(3) 0.047(3) -0.003(3) 0.000(3) 0.003(3)
O25 0.042(3) 0.152(8) 0.043(4) 0.026(5) 0.001(3) 0.008(5)
O26 0.050(3) 0.038(3) 0.039(3) -0.001(3) -0.009(3) 0.018(3)
O27 0.043(3) 0.035(3) 0.034(3) 0.002(2) 0.011(2) 0.001(3)
O28 0.030(3) 0.055(4) 0.034(3) 0.001(3) -0.007(2) 0.006(3)
O29 0.050(3) 0.041(3) 0.046(3) 0.002(3) -0.007(3) -0.014(3)
O30 0.055(3) 0.030(3) 0.044(3) -0.006(3) 0.003(3) -0.007(3)
O31 0.036(3) 0.048(3) 0.033(3) -0.007(3) -0.005(2) -0.004(3)
O32 0.034(3) 0.061(4) 0.034(3) 0.000(3) -0.004(2) -0.007(3)
O33 0.065(4) 0.099(5) 0.056(4) -0.049(3) 0.002(3) 0.018(4)
O34 0.038(3) 0.096(5) 0.060(4) 0.038(4) -0.012(3) -0.010(3)
O35 0.036(2) 0.038(3) 0.035(2) -0.008(2) -0.0043(19) -0.009(2)
O36 0.069(4) 0.026(3) 0.095(5) 0.006(3) 0.010(4) -0.007(3)
O37 0.040(3) 0.081(5) 0.043(3) 0.004(3) -0.008(3) 0.002(3)
O38 0.066(4) 0.050(4) 0.040(3) 0.002(3) 0.014(3) -0.004(3)
O39 0.059(4) 0.033(3) 0.063(4) 0.002(3) -0.014(3) 0.010(3)
O40 0.077(4) 0.038(3) 0.074(4) 0.028(3) -0.011(4) -0.009(4)
C1 0.051(4) 0.067(4) 0.055(4) -0.002(3) -0.004(3) -0.001(3)
C2 0.054(6) 0.068(7) 0.067(7) -0.002(6) -0.002(5) 0.007(5)
C3 0.048(5) 0.064(6) 0.040(4) 0.006(4) -0.017(4) -0.002(5)
C4 0.061(4) 0.077(4) 0.066(4) -0.001(3) 0.012(3) 0.001(3)
C5 0.054(5) 0.063(6) 0.062(6) -0.003(5) -0.022(5) 0.009(5)
C6 0.070(6) 0.053(5) 0.025(4) 0.004(4) -0.007(4) 0.017(5)
C7 0.065(6) 0.044(5) 0.061(6) 0.006(5) -0.017(5) -0.015(5)
C8 0.081(7) 0.040(5) 0.080(7) -0.007(5) -0.025(6) 0.011(5)
C9 0.053(5) 0.057(6) 0.056(5) 0.016(5) -0.021(4) -0.013(5)
C10 0.036(4) 0.061(6) 0.068(6) 0.031(5) -0.011(4) -0.002(5)
C11 0.034(4) 0.113(9) 0.046(5) 0.003(6) 0.015(4) -0.006(5)
C12 0.044(5) 0.080(7) 0.047(5) -0.003(5) -0.002(4) -0.007(5)
C14 0.052(5) 0.094(8) 0.052(6) -0.015(6) 0.002(5) -0.012(6)
C15 0.054(5) 0.076(7) 0.038(4) -0.016(5) 0.003(4) -0.003(5)
C16 0.060(6) 0.072(7) 0.066(6) -0.004(6) 0.011(5) 0.012(6)
C31 0.049(3) 0.043(3) 0.052(3) -0.001(3) -0.003(3) -0.011(3)
C32 0.091(4) 0.086(4) 0.090(4) 0.002(4) 0.005(3) 0.004(4)
C33 0.063(4) 0.063(4) 0.070(4) 0.002(3) 0.010(3) -0.004(3)
C34 0.066(6) 0.043(5) 0.056(6) 0.004(5) 0.006(5) 0.015(5)
C35 0.040(4) 0.061(6) 0.037(4) -0.001(4) -0.008(4) 0.000(4)
C36 0.091(8) 0.091(9) 0.069(7) 0.013(7) 0.022(6) -0.008(8)
C37 0.138(10) 0.091(7) 0.041(5) 0.021(6) -0.028(6) -0.064(7)
N9 0.064(5) 0.087(6) 0.032(4) -0.004(4) -0.013(4) -0.014(5)
C41 0.049(5) 0.045(5) 0.051(5) 0.003(4) 0.000(4) 0.007(4)
C42 0.142(9) 0.068(6) 0.128(9) 0.052(6) 0.069(7) 0.075(6)
C43 0.118(8) 0.068(7) 0.153(10) 0.055(7) 0.083(7) 0.039(7)
C44 0.059(5) 0.081(7) 0.066(6) -0.024(5) -0.005(5) 0.038(5)
C45 0.092(4) 0.105(4) 0.112(4) 0.011(4) -0.013(4) -0.020(4)
C46 0.101(3) 0.112(3) 0.111(3) 0.000(3) 0.001(3) -0.010(3)
C47 0.098(4) 0.113(4) 0.116(4) 0.005(4) -0.010(4) -0.014(4)
C48 0.100(4) 0.115(4) 0.113(4) 0.006(4) -0.017(4) -0.014(4)
C52 0.062(6) 0.066(6) 0.082(7) 0.015(6) -0.009(6) -0.031(5)
N1 0.060(5) 0.086(6) 0.034(4) -0.003(4) -0.006(3) 0.029(5)
N2 0.043(4) 0.041(4) 0.042(4) 0.015(3) 0.000(3) 0.003(3)
N3 0.042(5) 0.175(12) 0.064(6) 0.023(7) -0.001(4) -0.002(6)
N4 0.045(4) 0.052(4) 0.037(4) 0.006(3) -0.005(3) 0.007(4)
N5 0.045(4) 0.060(5) 0.076(6) 0.003(5) 0.005(4) -0.008(4)
N6 0.097(7) 0.095(8) 0.060(6) -0.002(6) 0.000(6) 0.001(7)
N7 0.055(4) 0.040(4) 0.039(4) 0.010(3) 0.010(3) -0.001(4)
N8 0.0464(9) 0.0463(10) 0.0469(10) 0.0010(8) 0.0031(8) -0.0006(8)
C38 0.051(6) 0.058(6) 0.112(9) -0.021(7) 0.005(6) 0.008(5)
N10 0.077(5) 0.030(4) 0.050(4) -0.018(3) -0.002(4) 0.009(4)
N11 0.066(5) 0.040(4) 0.056(5) -0.007(4) 0.013(4) -0.001(4)
N12 0.095(4) 0.112(4) 0.110(4) 0.009(4) -0.020(4) -0.019(4)
N13 0.069(5) 0.072(6) 0.045(4) -0.009(4) 0.009(4) 0.010(5)
O1W 0.170(8) 0.120(7) 0.084(6) -0.048(5) 0.035(6) -0.064(7)
N61 0.093(8) 0.184(14) 0.118(10) 0.019(11) 0.021(7) 0.037(10)
C51 0.087(4) 0.075(4) 0.086(4) -0.002(3) 0.013(3) 0.000(3)
C61 0.183(17) 0.081(10) 0.27(2) 0.038(13) -0.098(16) -0.023(12)
C62 0.114(9) 0.094(10) 0.115(10) -0.025(8) -0.060(8) 0.047(8)

loop_
_atom_type_symbol
_atom_type_description
_atom_type_scat_dispersion_real
_atom_type_scat_dispersion_imag
_atom_type_scat_source
C C 0.0033 0.0016 'International Tables Vol C Tables 4.2.6.8 and 6.1.1.4'
H H 0.0000 0.0000 'International Tables Vol C Tables 4.2.6.8 and 6.1.1.4'
N N 0.0061 0.0033 'International Tables Vol C Tables 4.2.6.8 and 6.1.1.4'
O O 0.0106 0.0060 'International Tables Vol C Tables 4.2.6.8 and 6.1.1.4'
Zn Zn 0.2839 1.4301 'International Tables Vol C Tables 4.2.6.8 and 6.1.1.4'
W W -0.8490 6.8722 'International Tables Vol C Tables 4.2.6.8 and 6.1.1.4'

loop_
_geom_angle_atom_site_label_1
_geom_angle_atom_site_label_2
_geom_angle_atom_site_label_3
_geom_angle
_geom_angle_site_symmetry_1
_geom_angle_site_symmetry_3
O1 W1 O5 105.6(3) . .
O1 W1 O4 100.0(3) . .
O5 W1 O4 86.3(3) . .
O1 W1 O2 97.9(3) . .
O5 W1 O2 91.9(3) . .
O4 W1 O2 161.8(3) . .
O1 W1 O3 91.0(3) . .
O5 W1 O3 163.2(2) . .
O4 W1 O3 88.1(2) . .
O2 W1 O3 88.5(3) . .
O1 W1 O6 162.5(3) . .
O5 W1 O6 90.3(3) . .
O4 W1 O6 88.1(2) . .
O2 W1 O6 73.8(2) . .
O3 W1 O6 73.7(2) . .
O7 W2 O10 103.1(3) . .
O7 W2 O9 101.5(3) . .
O10 W2 O9 89.3(2) . .
O7 W2 O8 95.0(3) . .
O10 W2 O8 161.8(3) . .
O9 W2 O8 87.8(3) . .
O7 W2 O2 95.9(3) . .
O10 W2 O2 89.0(3) . .
O9 W2 O2 162.4(3) . .
O8 W2 O2 88.5(3) . .
O7 W2 O6 163.6(3) . .
O10 W2 O6 88.5(2) . .
O9 W2 O6 90.0(2) . .
O8 W2 O6 73.6(3) . .
O2 W2 O6 72.5(2) . .
O11 W3 O3 99.1(3) . .
O11 W3 O12 98.8(3) . .
O3 W3 O12 162.0(3) . .
O11 W3 O13 102.3(3) . .
O3 W3 O13 90.6(3) . .
O12 W3 O13 87.2(3) . .
O11 W3 O8 97.5(3) . .
O3 W3 O8 90.2(3) . .
O12 W3 O8 85.9(3) . .
O13 W3 O8 159.7(3) . .
O11 W3 O6 167.2(3) . .
O3 W3 O6 73.7(2) . .
O12 W3 O6 88.4(2) . .
O13 W3 O6 88.5(2) . .
O8 W3 O6 72.4(3) . .
O14 W4 O17 104.2(3) . .
O14 W4 O9 100.4(3) . .
O17 W4 O9 90.4(3) . .
O14 W4 O16 95.5(3) . .
O17 W4 O16 89.1(3) . .
O9 W4 O16 163.7(2) . .
O14 W4 O15 92.3(3) . .
O17 W4 O15 163.4(3) . .
O9 W4 O15 84.8(2) . .
O16 W4 O15 91.0(3) . .
O14 W4 O18 162.8(3) . .
O17 W4 O18 90.6(2) . .
O9 W4 O18 88.0(2) . .
O16 W4 O18 75.7(2) . .
O15 W4 O18 73.4(2) . .
O19 W5 O12 99.4(3) . .
O19 W5 O21 102.6(3) . .
O12 W5 O21 88.6(3) . .
O19 W5 O15 96.8(3) . .
O12 W5 O15 89.1(3) . .
O21 W5 O15 160.5(2) . .
O19 W5 O20 98.1(3) . .
O12 W5 O20 162.6(2) . .
O21 W5 O20 87.3(3) . .
O15 W5 O20 89.2(3) . .
O19 W5 O18 166.0(3) . .
O12 W5 O18 89.5(2) . .
O21 W5 O18 88.4(2) . .
O15 W5 O18 72.3(2) . .
O20 W5 O18 73.5(2) . .
O22 W6 O23 103.4(3) . .
O22 W6 O20 99.4(3) . .
O23 W6 O20 91.7(3) . .
O22 W6 O24 98.2(3) . .
O23 W6 O24 86.4(3) . .
O20 W6 O24 162.2(2) . .
O22 W6 O16 94.4(3) . .
O23 W6 O16 161.6(2) . .
O20 W6 O16 90.1(3) . .
O24 W6 O16 86.3(2) . .
O22 W6 O18 166.3(3) . .
O23 W6 O18 89.4(3) . .
O20 W6 O18 74.8(2) . .
O24 W6 O18 87.5(2) . .
O16 W6 O18 73.4(2) . .
O25 W7 O13 103.1(4) . .
O25 W7 O21 100.0(3) . .
O13 W7 O21 88.7(3) . .
O25 W7 O27 97.8(3) . .
O13 W7 O27 86.9(2) . .
O21 W7 O27 162.2(2) . .
O25 W7 O26 95.9(4) . .
O13 W7 O26 161.0(2) . .
O21 W7 O26 87.7(3) . .
O27 W7 O26 90.9(2) . .
O25 W7 O28 165.0(4) . .
O13 W7 O28 88.8(2) . .
O21 W7 O28 89.2(2) . .
O27 W7 O28 73.5(2) . .
O26 W7 O28 72.4(2) . .
O39 W8 O31 101.9(3) . .
O39 W8 O30 97.7(3) . .
O31 W8 O30 91.1(2) . .
O39 W8 O23 101.7(3) . .
O31 W8 O23 86.6(2) . .
O30 W8 O23 160.5(3) . .
O39 W8 O26 96.5(3) . .
O31 W8 O26 161.2(3) . .
O30 W8 O26 90.6(2) . .
O23 W8 O26 85.7(2) . .
O39 W8 O28 165.4(3) . .
O31 W8 O28 90.0(2) . .
O30 W8 O28 73.2(2) . .
O23 W8 O28 87.4(2) . .
O26 W8 O28 72.6(2) . .
O32 W9 O4 102.0(3) . .
O32 W9 O29 101.6(3) . .
O4 W9 O29 87.0(3) . .
O32 W9 O30 96.1(3) . .
O4 W9 O30 161.5(3) . .
O29 W9 O30 85.7(3) . .
O32 W9 O27 97.4(3) . .
O4 W9 O27 89.9(2) . .
O29 W9 O27 160.9(3) . .
O30 W9 O27 91.4(2) . .
O32 W9 O28 166.4(2) . .
O4 W9 O28 89.0(2) . .
O29 W9 O28 86.7(2) . .
O30 W9 O28 73.6(2) . .
O27 W9 O28 74.5(2) . .
O33 W10 O38 99.7(3) . .
O33 W10 O29 105.4(3) . .
O38 W10 O29 89.1(3) . .
O33 W10 O34 94.3(3) . .
O38 W10 O34 91.3(3) . .
O29 W10 O34 160.0(3) . .
O33 W10 O5 98.7(3) . .
O38 W10 O5 161.5(3) . .
O29 W10 O5 87.5(2) . .
O34 W10 O5 85.8(3) . .
O33 W10 O35 165.5(3) . .
O38 W10 O35 74.1(2) . .
O29 W10 O35 87.8(2) . .
O34 W10 O35 73.1(3) . .
O5 W10 O35 87.6(2) . .
O36 W11 O24 104.4(3) . .
O36 W11 O37 95.1(3) . .
O24 W11 O37 89.8(3) . .
O36 W11 O31 101.9(3) . .
O24 W11 O31 87.3(2) . .
O37 W11 O31 163.0(3) . .
O36 W11 O38 96.7(3) . .
O24 W11 O38 158.9(3) . .
O37 W11 O38 89.7(3) . .
O31 W11 O38 87.0(3) . .
O36 W11 O35 164.7(3) . .
O24 W11 O35 87.5(2) . .
O37 W11 O35 75.0(3) . .
O31 W11 O35 88.1(2) . .
O38 W11 O35 72.0(2) . .
O40 W12 O10 101.1(3) . .
O40 W12 O17 103.5(3) . .
O10 W12 O17 87.1(3) . .
O40 W12 O34 96.9(3) . .
O10 W12 O34 88.4(3) . .
O17 W12 O34 159.5(3) . .
O40 W12 O37 97.8(3) . .
O10 W12 O37 161.0(2) . .
O17 W12 O37 86.4(3) . .
O34 W12 O37 91.4(3) . .
O40 W12 O35 166.1(3) . .
O10 W12 O35 88.0(2) . .
O17 W12 O35 87.3(2) . .
O34 W12 O35 72.6(2) . .
O37 W12 O35 73.8(2) . .
O35 Zn1 O28 110.6(3) . .
O35 Zn1 O6 108.9(2) . .
O28 Zn1 O6 108.8(3) . .
O35 Zn1 O18 109.6(3) . .
O28 Zn1 O18 110.6(3) . .
O6 Zn1 O18 108.2(3) . .
N7 Zn2 O14 93.6(3) . 1_455
N7 Zn2 O22 88.7(3) . 2_746
O14 Zn2 O22 173.7(2) 1_455 2_746
N7 Zn2 N1 98.6(3) . .
O14 Zn2 N1 85.6(3) 1_455 .
O22 Zn2 N1 88.2(3) 2_746 .
N7 Zn2 N5 89.7(3) . 1_454
O14 Zn2 N5 91.6(3) 1_455 1_454
O22 Zn2 N5 94.3(3) 2_746 1_454
N1 Zn2 N5 171.4(3) . 1_454
N7 Zn2 O1W 172.7(3) . .
O14 Zn2 O1W 87.5(3) 1_455 .
O22 Zn2 O1W 91.0(3) 2_746 .
N1 Zn2 O1W 88.7(4) . .
N5 Zn2 O1W 83.1(4) 1_454 .
N10 Zn3 N4 94.6(3) . .
N10 Zn3 N2 95.4(3) . .
N4 Zn3 N2 169.8(3) . .
N10 Zn3 O32 90.0(3) . 2_747
N4 Zn3 O32 89.8(3) . 2_747
N2 Zn3 O32 88.0(2) . 2_747
N10 Zn3 N13 178.9(3) . .
N4 Zn3 N13 86.4(3) . .
N2 Zn3 N13 83.6(3) . .
O32 Zn3 N13 89.8(3) 2_747 .
N10 Zn3 O1 95.7(3) . .
N4 Zn3 O1 88.1(3) . .
N2 Zn3 O1 93.1(2) . .
O32 Zn3 O1 174.1(2) 2_747 .
N13 Zn3 O1 84.6(3) . .
W1 O1 Zn3 144.0(3) . .
W1 O2 W2 114.4(3) . .
W3 O3 W1 114.0(3) . .
W9 O4 W1 151.3(4) . .
W1 O5 W10 150.1(3) . .
Zn1 O6 W1 119.5(3) . .
Zn1 O6 W2 118.2(3) . .
W1 O6 W2 99.0(2) . .
Zn1 O6 W3 119.0(3) . .
W1 O6 W3 98.6(2) . .
W2 O6 W3 98.1(3) . .
W2 O8 W3 115.8(3) . .
W2 O9 W4 146.2(3) . .
W2 O10 W12 150.9(3) . .
W5 O12 W3 148.7(4) . .
W7 O13 W3 150.3(4) . .
W4 O14 Zn2 148.7(4) . 1_655
W4 O15 W5 114.3(3) . .
W4 O16 W6 112.6(3) . .
W4 O17 W12 148.2(4) . .
Zn1 O18 W4 119.9(3) . .
Zn1 O18 W5 119.5(3) . .
W4 O18 W5 100.0(3) . .
Zn1 O18 W6 117.1(3) . .
W4 O18 W6 98.2(2) . .
W5 O18 W6 97.9(2) . .
W6 O20 W5 113.4(3) . .
W7 O21 W5 149.1(3) . .
W6 O22 Zn2 155.0(3) . 2_756
W6 O23 W8 151.8(3) . .
W11 O24 W6 150.5(3) . .
W8 O26 W7 115.8(3) . .
W7 O27 W9 113.3(3) . .
Zn1 O28 W9 120.0(3) . .
Zn1 O28 W8 118.1(3) . .
W9 O28 W8 98.3(2) . .
Zn1 O28 W7 118.5(3) . .
W9 O28 W7 98.6(2) . .
W8 O28 W7 99.1(2) . .
W10 O29 W9 149.9(4) . .
W8 O30 W9 114.8(3) . .
W8 O31 W11 150.4(3) . .
W9 O32 Zn3 155.2(4) . 2_757
W10 O34 W12 116.1(3) . .
Zn1 O35 W12 121.2(3) . .
Zn1 O35 W11 119.1(3) . .
W12 O35 W11 97.4(2) . .
Zn1 O35 W10 118.7(3) . .
W12 O35 W10 98.2(2) . .
W11 O35 W10 97.3(2) . .
W11 O37 W12 113.7(3) . .
W10 O38 W11 116.5(3) . .
N1 C1 C2 124.5(10) . .
N1 C1 H1A 117.7 . .
C2 C1 H1A 117.7 . .
N3 C2 C3 125.2(10) . .
N3 C2 C1 119.6(10) . .
C3 C2 C1 114.5(10) . .
C2 C3 C4 121.9(9) . .
C2 C3 C6 123.3(9) . .
C4 C3 C6 114.7(9) . .
C5 C4 C3 116.5(10) . .
C5 C4 H4A 121.8 . .
C3 C4 H4A 121.8 . .
N1 C5 C4 123.4(10) . .
N1 C5 H5A 118.3 . .
C4 C5 H5A 118.3 . .
C10 C6 C7 115.1(8) . .
C10 C6 C3 118.2(9) . .
C7 C6 C3 126.7(9) . .
C8 C7 C6 119.9(9) . .
C8 C7 H7A 120.0 . .
C6 C7 H7A 120.0 . .
N2 C8 C7 123.4(10) . .
N2 C8 H8A 118.3 . .
C7 C8 H8A 118.3 . .
C10 C9 N2 120.8(9) . .
C10 C9 H9A 119.6 . .
N2 C9 H9A 119.6 . .
C6 C10 C9 122.5(9) . .
C6 C10 H10A 118.7 . .
C9 C10 H10A 118.7 . .
N4 C11 C12 125.7(9) . .
N4 C11 H11A 117.1 . .
C12 C11 H11A 117.1 . .
N6 C12 C11 121.9(10) . .
N6 C12 C13 121.9(9) . .
C11 C12 C13 115.9(9) . .
C12 C13 C14 117.5(9) . .
C12 C13 C16 121.4(9) . .
C14 C13 C16 120.7(9) . .
C15 C14 C13 119.8(10) . .
C15 C14 H14A 120.1 . .
C13 C14 H14A 120.1 . .
C14 C15 N4 121.7(9) . .
C14 C15 H15A 119.1 . .
N4 C15 H15A 119.1 . .
C17 C16 C20 114.3(14) . .
C17 C16 C13 122.1(12) . .
C20 C16 C13 123.6(13) . .
C16 C17 C18 123.7(15) . .
C16 C17 H17A 118.1 . .
C18 C17 H17A 118.1 . .
N5 C18 C17 124.0(16) . .
N5 C18 H18A 118.0 . .
C17 C18 H18A 118.0 . .
N5 C19 C20 117.8(15) . .
N5 C19 H19A 121.1 . .
C20 C19 H19A 121.1 . .
C16 C20 C19 121.6(17) . .
C16 C20 H20A 119.2 . .
C19 C20 H20A 119.2 . .
N7 C31 N8 114.4(9) . .
N7 C31 H31A 122.8 . .
N8 C31 H31A 122.8 . .
C33 C32 N8 108.1(12) . .
C33 C32 H32A 126.0 . .
N8 C32 H32A 126.0 . .
C32 C33 N7 109.9(11) . .
C32 C33 H33A 125.0 . .
N7 C33 H33A 125.0 . .
N8 C34 C35 111.9(8) . .
N8 C34 H34A 109.2 . .
C35 C34 H34A 109.2 . .
N8 C34 H34B 109.2 . .
C35 C34 H34B 109.2 . .
H34A C34 H34B 107.9 . .
N9 C35 C34 111.3(8) . .
N9 C35 C38 105.2(8) . .
C34 C35 C38 109.2(8) . .
N9 C35 H35A 110.4 . .
C34 C35 H35A 110.4 . .
C38 C35 H35A 110.4 . .
C38 C36 C37 102.6(10) . .
C38 C36 H36A 111.2 . .
C37 C36 H36A 111.2 . .
C38 C36 H36B 111.2 . .
C37 C36 H36B 111.2 . .
H36A C36 H36B 109.2 . .
N9 C37 C36 103.8(10) . .
N9 C37 H37A 111.0 . .
C36 C37 H37A 111.0 . .
N9 C37 H37B 111.0 . .
C36 C37 H37B 111.0 . .
H37A C37 H37B 109.0 . .
C37 N9 C35 107.8(8) . .
C37 N9 H38A 110.1 . .
C35 N9 H38A 110.1 . .
C37 N9 H38B 110.1 . .
C35 N9 H38B 110.1 . .
H38A N9 H38B 108.5 . .
N10 C41 N11 114.8(9) . .
N10 C41 C43 40.5(6) . .
N11 C41 C43 74.3(7) . .
N10 C41 H41A 122.6 . .
N11 C41 H41A 122.6 . .
C43 C41 H41A 163.0 . .
C43 C42 N11 105.8(11) . .
C43 C42 H42A 127.1 . .
N11 C42 H42A 127.1 . .
C42 C43 N10 112.8(13) . .
C42 C43 C41 74.7(9) . .
N10 C43 C41 38.1(6) . .
C42 C43 H43A 123.6 . .
N10 C43 H43A 123.6 . .
C41 C43 H43A 161.7 . .
N11 C44 C45 108.3(10) . .
N11 C44 H44A 110.0 . .
C45 C44 H44A 110.0 . .
N11 C44 H44B 110.0 . .
C45 C44 H44B 110.0 . .
H44A C44 H44B 108.4 . .
N12 C45 C44 117.3(13) . .
N12 C45 C48 109.0(12) . .
C44 C45 C48 111.3(12) . .
N12 C45 H45A 106.2 . .
C44 C45 H45A 106.2 . .
C48 C45 H45A 106.2 . .
C47 C46 N12 102.3(13) . .
C47 C46 H46A 111.3 . .
N12 C46 H46A 111.3 . .
C47 C46 H46B 111.3 . .
N12 C46 H46B 111.3 . .
H46A C46 H46B 109.2 . .
C46 C47 C48 112.4(14) . .
C46 C47 H47A 109.1 . .
C48 C47 H47A 109.1 . .
C46 C47 H47B 109.1 . .
C48 C47 H47B 109.1 . .
H47A C47 H47B 107.9 . .
C47 C48 C45 97.9(13) . .
C47 C48 H48A 112.2 . .
C45 C48 H48A 112.2 . .
C47 C48 H48B 112.2 . .
C45 C48 H48B 112.2 . .
H48A C48 H48B 109.8 . .
N13 C52 C51 169.9(13) . .
C5 N1 C1 119.0(9) . .
C5 N1 Zn2 118.7(7) . .
C1 N1 Zn2 121.7(7) . .
C8 N2 C9 118.2(8) . .
C8 N2 Zn3 126.6(7) . .
C9 N2 Zn3 115.1(6) . .
C2 N3 H3A 120.0 . .
C2 N3 H3B 120.0 . .
H3A N3 H3B 120.0 . .
C11 N4 C15 118.2(8) . .
C11 N4 Zn3 121.7(6) . .
C15 N4 Zn3 120.0(6) . .
C18 N5 C19 117.7(12) . .
C18 N5 Zn2 116.9(10) . 1_656
C19 N5 Zn2 125.1(8) . 1_656
C12 N6 H6A 120.0 . .
C12 N6 H6B 120.0 . .
H6A N6 H6B 120.0 . .
C31 N7 C33 103.4(9) . .
C31 N7 Zn2 132.0(7) . .
C33 N7 Zn2 123.0(7) . .
C31 N8 C32 104.1(9) . .
C31 N8 C34 123.3(8) . .
C32 N8 C34 132.6(10) . .
C36 C38 C35 105.7(10) . .
C36 C38 H9B 110.6 . .
C35 C38 H9B 110.6 . .
C36 C38 H9C 110.6 . .
C35 C38 H9C 110.6 . .
H9B C38 H9C 108.7 . .
C41 N10 C43 101.4(9) . .
C41 N10 Zn3 132.2(7) . .
C43 N10 Zn3 126.5(8) . .
C41 N11 C42 105.0(9) . .
C41 N11 C44 125.7(9) . .
C42 N11 C44 128.7(10) . .
C45 N12 C46 104.9(12) . .
C45 N12 H12A 110.8 . .
C46 N12 H12A 110.8 . .
C45 N12 H12B 110.8 . .
C46 N12 H12B 110.8 . .
H12A N12 H12B 108.8 . .
C52 N13 Zn3 150.8(9) . .
Zn2 O1W H1WB 110.5 . .
Zn2 O1W H1WC 106.9 . .
H1WB O1W H1WC 109.5 . .
C52 C51 H51A 109.5 . .
C52 C51 H51B 109.5 . .
H51A C51 H51B 109.5 . .
C52 C51 H51C 109.5 . .
H51A C51 H51C 109.5 . .
H51B C51 H51C 109.5 . .
C62 C61 H61A 109.5 . .
C62 C61 H61B 109.5 . .
H61A C61 H61B 109.5 . .
C62 C61 H61C 109.5 . .
H61A C61 H61C 109.5 . .
H61B C61 H61C 109.5 . .
N61 C62 C61 172.4(18) . .

loop_
_geom_bond_atom_site_label_1
_geom_bond_atom_site_label_2
_geom_bond_distance
_geom_bond_site_symmetry_2
W1 O1 1.747(6) .
W1 O5 1.874(7) .
W1 O4 1.938(6) .
W1 O2 1.940(7) .
W1 O3 2.002(6) .
W1 O6 2.127(6) .
W2 O7 1.746(8) .
W2 O10 1.893(7) .
W2 O9 1.925(5) .
W2 O8 1.937(7) .
W2 O2 1.951(6) .
W2 O6 2.174(6) .
W3 O11 1.607(8) .
W3 O3 1.912(5) .
W3 O12 1.937(6) .
W3 O13 1.940(6) .
W3 O8 1.967(6) .
W3 O6 2.203(6) .
W4 O14 1.716(7) .
W4 O17 1.907(6) .
W4 O9 1.932(5) .
W4 O16 1.934(6) .
W4 O15 1.938(6) .
W4 O18 2.123(6) .
W5 O19 1.726(6) .
W5 O12 1.922(6) .
W5 O21 1.929(6) .
W5 O15 1.959(6) .
W5 O20 2.010(6) .
W5 O18 2.153(6) .
W6 O22 1.745(6) .
W6 O23 1.892(5) .
W6 O20 1.904(6) .
W6 O24 1.958(6) .
W6 O16 1.980(6) .
W6 O18 2.185(6) .
W7 O25 1.709(7) .
W7 O13 1.887(6) .
W7 O21 1.898(6) .
W7 O27 1.951(6) .
W7 O26 1.961(6) .
W7 O28 2.181(6) .
W8 O39 1.717(6) .
W8 O31 1.872(6) .
W8 O30 1.917(6) .
W8 O23 1.940(6) .
W8 O26 1.956(6) .
W8 O28 2.180(6) .
W9 O32 1.741(6) .
W9 O4 1.897(6) .
W9 O29 1.940(6) .
W9 O30 1.954(6) .
W9 O27 1.962(5) .
W9 O28 2.132(6) .
W10 O33 1.727(7) .
W10 O38 1.879(7) .
W10 O29 1.906(6) .
W10 O34 1.915(6) .
W10 O5 1.965(7) .
W10 O35 2.194(5) .
W11 O36 1.746(7) .
W11 O24 1.883(6) .
W11 O37 1.911(6) .
W11 O31 1.956(5) .
W11 O38 1.992(6) .
W11 O35 2.193(6) .
W12 O40 1.708(7) .
W12 O10 1.939(7) .
W12 O17 1.953(6) .
W12 O34 1.971(7) .
W12 O37 2.004(7) .
W12 O35 2.170(5) .
Zn1 O35 1.857(6) .
Zn1 O28 1.884(5) .
Zn1 O6 1.899(6) .
Zn1 O18 1.907(6) .
Zn2 N7 2.057(8) .
Zn2 O14 2.131(7) 1_455
Zn2 O22 2.143(6) 2_746
Zn2 N1 2.150(8) .
Zn2 N5 2.181(9) 1_454
Zn2 O1W 2.236(11) .
Zn3 N10 2.071(8) .
Zn3 N4 2.128(7) .
Zn3 N2 2.133(7) .
Zn3 O32 2.200(6) 2_747
Zn3 N13 2.254(9) .
Zn3 O1 2.273(6) .
O14 Zn2 2.131(7) 1_655
O22 Zn2 2.143(6) 2_756
O32 Zn3 2.200(6) 2_757
C1 N1 1.342(13) .
C1 C2 1.424(15) .
C1 H1A 0.9300 .
C2 N3 1.356(15) .
C2 C3 1.362(15) .
C3 C4 1.448(15) .
C3 C6 1.489(13) .
C4 C5 1.380(15) .
C4 H4A 0.9300 .
C5 N1 1.306(13) .
C5 H5A 0.9300 .
C6 C10 1.366(14) .
C6 C7 1.438(14) .
C7 C8 1.385(15) .
C7 H7A 0.9300 .
C8 N2 1.292(13) .
C8 H8A 0.9300 .
C9 C10 1.370(13) .
C9 N2 1.395(12) .
C9 H9A 0.9300 .
C10 H10A 0.9300 .
C11 N4 1.302(12) .
C11 C12 1.395(13) .
C11 H11A 0.9300 .
C12 N6 1.334(15) .
C12 C13 1.426(14) .
C13 C14 1.437(15) .
C13 C16 1.449(15) .
C14 C15 1.353(14) .
C14 H14A 0.9300 .
C15 N4 1.362(12) .
C15 H15A 0.9300 .
C16 C17 1.35(2) .
C16 C20 1.38(2) .
C17 C18 1.48(2) .
C17 H17A 0.9300 .
C18 N5 1.19(2) .
C18 H18A 0.9300 .
C19 N5 1.471(19) .
C19 C20 1.50(2) .
C19 H19A 0.9300 .
C20 H20A 0.9300 .
C31 N7 1.292(12) .
C31 N8 1.325(12) .
C31 H31A 0.9300 .
C32 C33 1.325(19) .
C32 N8 1.340(17) .
C32 H32A 0.9300 .
C33 N7 1.349(14) .
C33 H33A 0.9300 .
C34 N8 1.427(13) .
C34 C35 1.563(13) .
C34 H34A 0.9700 .
C34 H34B 0.9700 .
C35 N9 1.510(14) .
C35 C38 1.566(15) .
C35 H35A 0.9800 .
C36 C38 1.468(17) .
C36 C37 1.586(19) .
C36 H36A 0.9700 .
C36 H36B 0.9700 .
C37 N9 1.440(15) .
C37 H37A 0.9700 .
C37 H37B 0.9700 .
N9 H38A 0.9000 .
N9 H38B 0.9000 .
C41 N10 1.280(13) .
C41 N11 1.300(13) .
C41 C43 2.034(17) .
C41 H41A 0.9300 .
C42 C43 1.283(19) .
C42 N11 1.345(16) .
C42 H42A 0.9300 .
C43 N10 1.349(15) .
C43 H43A 0.9300 .
C44 N11 1.430(14) .
C44 C45 1.528(19) .
C44 H44A 0.9700 .
C44 H44B 0.9700 .
C45 N12 1.49(2) .
C45 C48 1.58(2) .
C45 H45A 0.9800 .
C46 C47 1.51(2) .
C46 N12 1.62(2) .
C46 H46A 0.9700 .
C46 H46B 0.9700 .
C47 C48 1.51(2) .
C47 H47A 0.9700 .
C47 H47B 0.9700 .
C48 H48A 0.9700 .
C48 H48B 0.9700 .
C52 N13 1.118(15) .
C52 C51 1.453(18) .
N3 H3A 0.8600 .
N3 H3B 0.8600 .
N5 Zn2 2.181(9) 1_656
N6 H6A 0.8600 .
N6 H6B 0.8600 .
C38 H9B 0.9700 .
C38 H9C 0.9700 .
N12 H12A 0.9000 .
N12 H12B 0.9000 .
O1W H1WB 0.8507 .
O1W H1WC 0.8511 .
N61 C62 1.25(2) .
C51 H51A 0.9600 .
C51 H51B 0.9600 .
C51 H51C 0.9600 .
C61 C62 1.49(3) .
C61 H61A 0.9600 .
C61 H61B 0.9600 .
C61 H61C 0.9600 .

loop_
_geom_hbond_atom_site_label_D
_geom_hbond_atom_site_label_H
_geom_hbond_atom_site_label_A
_geom_hbond_distance_DH
_geom_hbond_distance_HA
_geom_hbond_distance_DA
_geom_hbond_angle_DHA
_geom_hbond_site_symmetry_A
N9 H38B O26 0.90 1.96 2.803(9) 154.9 .
N9 H38B N61 0.90 2.55 3.016(17) 112.6 .
N3 H3A O33 0.86 2.04 2.859(12) 158.4 2_747
N3 H3B O7 0.86 2.29 3.127(12) 164.5 1_455
N6 H6B O19 0.86 2.40 3.084(12) 136.7 1_556
N12 H12B O7 0.90 1.96 2.819(15) 159.2 .
N12 H12A O34 0.90 2.04 2.927(14) 170.6 2_847
